data_1572035
loop_
_publ_author_name
'Nascimento, Mitchell A.'
'LaPierre, Etienne A.'
'Patrick, Brian O.'
'Watson, Jade E. T.'
'Watanabe, Lara'
'Rawson, Jeremy'
'Hering-Junghans, Christian'
'Manners, Ian'

_publ_section_title
;
 1,3-Dipolar cyclisation reactions of nitriles with sterically encumbered
 cyclic triphosphanes: synthesis and electronic structure of
 phosphorus-rich heterocycles with tunable colour.
;
_journal_issue 30
_journal_name_full 'Chemical science'
_journal_page_first 12006
_journal_page_last 12016
_journal_paper_doi 10.1039/d4sc02497d
_journal_volume 15
_journal_year 2024
_chemical_formula_moiety 'C52 H75 N P3, C S F3 O3'
_chemical_formula_sum 'C53 H75 F3 N O3 P3 S'
_chemical_formula_weight 956.11
_space_group_crystal_system triclinic
_space_group_IT_number 2
_space_group_name_Hall '-P 1'
_space_group_name_H-M_alt 'P -1'
_atom_sites_solution_hydrogens mixed
_audit_creation_method SHELXL-2018/3
_audit_update_record
;
2023-09-05 deposited with the CCDC.	2024-07-01 downloaded from the CCDC.
;
_cell_angle_alpha 65.0680(10)
_cell_angle_beta 79.1030(10)
_cell_angle_gamma 64.9930(10)
_cell_formula_units_Z 2
_cell_length_a 13.2057(6)
_cell_length_b 14.4979(7)
_cell_length_c 16.1649(8)
_cell_measurement_reflns_used 9867
_cell_measurement_temperature 100(2)
_cell_measurement_theta_max 30.58
_cell_measurement_theta_min 2.18
_cell_volume 2543.1(2)
_computing_cell_refinement 'Bruker SAINT'
_computing_data_collection 'Bruker APEX2'
_computing_data_reduction 'Bruker SAINT'
_computing_molecular_graphics 'Bruker SHELXTL'
_computing_publication_material 'LinXTL v. 5.9.9 (Spasyuk, 2009)'
_computing_structure_refinement 'SHELXL-2014 (Sheldrick 2014)'
_computing_structure_solution 'SHELXS-97 (Sheldrick 2008)'
_diffrn_ambient_temperature 100(2)
_diffrn_measured_fraction_theta_full 1.000
_diffrn_measured_fraction_theta_max 0.998
_diffrn_measurement_device_type 'Bruker APEX-II CCD'
_diffrn_measurement_method '\f and \w scans'
_diffrn_radiation_type MoK\a
_diffrn_radiation_wavelength 0.71073
_diffrn_reflns_av_R_equivalents 0.0503
_diffrn_reflns_av_unetI/netI 0.0480
_diffrn_reflns_Laue_measured_fraction_full 1.000
_diffrn_reflns_Laue_measured_fraction_max 0.998
_diffrn_reflns_limit_h_max 18
_diffrn_reflns_limit_h_min -18
_diffrn_reflns_limit_k_max 20
_diffrn_reflns_limit_k_min -20
_diffrn_reflns_limit_l_max 23
_diffrn_reflns_limit_l_min -23
_diffrn_reflns_number 63351
_diffrn_reflns_point_group_measured_fraction_full 1.000
_diffrn_reflns_point_group_measured_fraction_max 0.998
_diffrn_reflns_theta_full 25.242
_diffrn_reflns_theta_max 30.629
_diffrn_reflns_theta_min 1.389
_exptl_absorpt_coefficient_mu 0.212
_exptl_absorpt_correction_T_max 0.7461
_exptl_absorpt_correction_T_min 0.7201
_exptl_absorpt_correction_type multi-scan
_exptl_absorpt_process_details 'Sadabs (Sheldrick, 1996)'
_exptl_crystal_colour Yellow
_exptl_crystal_density_diffrn 1.249
_exptl_crystal_density_method 'not measured'
_exptl_crystal_description prism
_exptl_crystal_F_000 1024
_exptl_crystal_size_max 0.14
_exptl_crystal_size_mid 0.12
_exptl_crystal_size_min 0.06
_refine_diff_density_max 0.614
_refine_diff_density_min -0.405
_refine_diff_density_rms 0.063
_refine_ls_extinction_method none
_refine_ls_goodness_of_fit_ref 1.012
_refine_ls_hydrogen_treatment mixed
_refine_ls_matrix_type full
_refine_ls_number_parameters 599
_refine_ls_number_reflns 15654
_refine_ls_number_restraints 0
_refine_ls_restrained_S_all 1.012
_refine_ls_R_factor_all 0.0613
_refine_ls_R_factor_gt 0.0400
_refine_ls_shift/su_max 0.001
_refine_ls_shift/su_mean 0.000
_refine_ls_structure_factor_coef Fsqd
_refine_ls_weighting_details 'w=1/[\s^2^(Fo^2^)+(0.0384P)^2^+1.2085P] where P=(Fo^2^+2Fc^2^)/3'
_refine_ls_weighting_scheme calc
_refine_ls_wR_factor_gt 0.0880
_refine_ls_wR_factor_ref 0.0979
_reflns_Friedel_coverage 0.000
_reflns_number_gt 12042
_reflns_number_total 15654
_reflns_threshold_expression 'I > 2\s(I)'
_cod_data_source_file d4sc02497d4.cif
_cod_data_source_block im020_a
_cod_depositor_comments
;
The following automatic conversions were performed:

data item '_refine_ls_hydrogen_treatment' value 'Mixed' was changed
to 'mixed' in accordance with the
/home/data/users/saulius/crontab/automatic-downloads/rss-feeds/RSC/lib/dictionaries/cif_core.dic
dictionary named 'cif_core.dic' version 2.4.2 last updated on
2011-04-26.

Automatic conversion script
Id: cif_fix_values 8170 2020-07-09 18:12:32Z antanas 

 Adding full bibliography for 1572027--1572043.cif.
;
_cod_database_code 1572035
_shelx_shelxl_version_number 2018/3
_shelx_space_group_comment
;
The symmetry employed for this shelxl refinement is uniquely defined
by the following loop, which should always be used as a source of
symmetry information in preference to the above space-group names.
They are only intended as comments.
;
_shelx_estimated_absorpt_t_min 0.971
_shelx_estimated_absorpt_t_max 0.987

loop_
_space_group_symop_operation_xyz
'x, y, z'
'-x, -y, -z'

loop_
_atom_site_label
_atom_site_type_symbol
_atom_site_fract_x
_atom_site_fract_y
_atom_site_fract_z
_atom_site_U_iso_or_equiv
_atom_site_adp_type
_atom_site_occupancy
_atom_site_site_symmetry_order
_atom_site_calc_flag
_atom_site_refinement_flags_posn
_atom_site_refinement_flags_adp
_atom_site_refinement_flags_occupancy
_atom_site_disorder_assembly
_atom_site_disorder_group
P2 P 0.70466(3) 0.83990(3) 0.20505(2) 0.00883(7) Uani 1 1 d . . . . .
P1 P 0.68896(3) 0.67632(3) 0.28171(2) 0.00925(7) Uani 1 1 d . . . . .
P3 P 0.81455(3) 0.79692(3) 0.31545(2) 0.00894(7) Uani 1 1 d . . . . .
S1 S 0.92330(3) 0.29480(3) 0.35452(2) 0.01721(8) Uani 1 1 d . . . . .
F1 F 0.93408(8) 0.10075(7) 0.47160(7) 0.0259(2) Uani 1 1 d . . . . .
O3 O 1.03921(10) 0.26556(9) 0.36695(9) 0.0269(3) Uani 1 1 d . . . . .
N1 N 0.83222(9) 0.60908(9) 0.31161(8) 0.0096(2) Uani 1 1 d . . . . .
C1 C 0.89019(11) 0.65372(10) 0.32827(9) 0.0092(2) Uani 1 1 d . . . . .
C23 C 0.58005(10) 0.94898(10) 0.22924(9) 0.0092(2) Uani 1 1 d . . . . .
C43 C 0.76449(11) 0.59539(10) 0.13537(9) 0.0108(2) Uani 1 1 d . . . . .
C38 C 0.68504(11) 0.61514(10) 0.20443(9) 0.0103(2) Uani 1 1 d . . . . .
C2 C 1.00110(11) 0.58454(10) 0.36980(9) 0.0103(2) Uani 1 1 d . . . . .
C9 C 0.87718(11) 0.96102(10) 0.29711(9) 0.0101(2) Uani 1 1 d . . . . .
C26 C 0.41817(11) 1.14233(11) 0.25084(9) 0.0120(2) Uani 1 1 d . . . . .
C13 C 0.99800(11) 0.85232(10) 0.20846(9) 0.0107(2) Uani 1 1 d . . . . .
C28 C 0.54640(11) 1.05147(10) 0.15311(9) 0.0102(2) Uani 1 1 d . . . . .
C29 C 0.54714(11) 0.83841(10) 0.39978(9) 0.0110(2) Uani 1 1 d . . . . .
H29 H 0.613986 0.780561 0.388301 0.013 Uiso 1 1 calc R U . . .
C8 C 0.90421(11) 0.87500(10) 0.26611(9) 0.0099(2) Uani 1 1 d . . . . .
C32 C 0.33626(12) 1.24597(11) 0.26493(10) 0.0146(3) Uani 1 1 d . . . . .
H32 H 0.308151 1.223740 0.327933 0.018 Uiso 1 1 calc R U . . .
C41 C 0.68321(12) 0.47985(11) 0.12080(9) 0.0136(3) Uani 1 1 d . . . . .
C7 C 1.05948(11) 0.47837(11) 0.36941(9) 0.0129(3) Uani 1 1 d . . . . .
H7 H 1.028174 0.451474 0.342254 0.015 Uiso 1 1 calc R U . . .
C12 C 1.06908(11) 0.90734(11) 0.19190(9) 0.0131(3) Uani 1 1 d . . . . .
H12 H 1.132340 0.890928 0.155497 0.016 Uiso 1 1 calc R U . . .
C25 C 0.44821(11) 1.04077(11) 0.32332(9) 0.0117(2) Uani 1 1 d . . . . .
H25 H 0.413937 1.037108 0.379819 0.014 Uiso 1 1 calc R U . . .
C5 C 1.21149(12) 0.45327(11) 0.44900(10) 0.0153(3) Uani 1 1 d . . . . .
H5 H 1.281888 0.409848 0.474792 0.018 Uiso 1 1 calc R U . . .
C4 C 1.15434(11) 0.55811(11) 0.45028(10) 0.0146(3) Uani 1 1 d . . . . .
H4 H 1.186306 0.584600 0.477311 0.018 Uiso 1 1 calc R U . . .
C44 C 0.85537(11) 0.64142(11) 0.10203(9) 0.0118(2) Uani 1 1 d . . . . .
H44 H 0.846586 0.687893 0.134833 0.014 Uiso 1 1 calc R U . . .
C24 C 0.52746(10) 0.94401(10) 0.31519(9) 0.0095(2) Uani 1 1 d . . . . .
C11 C 1.04927(11) 0.98580(11) 0.22759(9) 0.0119(2) Uani 1 1 d . . . . .
C14 C 0.77205(11) 0.99649(11) 0.35302(9) 0.0120(2) Uani 1 1 d . . . . .
H14 H 0.722851 0.963491 0.348993 0.014 Uiso 1 1 calc R U . . .
C40 C 0.60244(11) 0.50488(11) 0.18515(10) 0.0142(3) Uani 1 1 d . . . . .
H40 H 0.547350 0.476153 0.200605 0.017 Uiso 1 1 calc R U . . .
C42 C 0.76156(12) 0.52812(11) 0.09540(9) 0.0133(3) Uani 1 1 d . . . . .
H42 H 0.813877 0.515002 0.050090 0.016 Uiso 1 1 calc R U . . .
C20 C 1.02191(11) 0.77758(11) 0.15760(9) 0.0124(2) Uani 1 1 d . . . . .
H20 H 0.971325 0.738209 0.181930 0.015 Uiso 1 1 calc R U . . .
C39 C 0.60102(11) 0.57174(11) 0.22751(9) 0.0125(2) Uani 1 1 d . . . . .
C6 C 1.16355(11) 0.41331(11) 0.40927(10) 0.0150(3) Uani 1 1 d . . . . .
H6 H 1.201397 0.342660 0.409390 0.018 Uiso 1 1 calc R U . . .
C10 C 0.95039(11) 1.01438(11) 0.27681(9) 0.0120(2) Uani 1 1 d . . . . .
H10 H 0.932637 1.070985 0.296791 0.014 Uiso 1 1 calc R U . . .
C50 C 0.68602(12) 0.40211(12) 0.07965(10) 0.0157(3) Uani 1 1 d . . . . .
H50 H 0.630925 0.370031 0.112643 0.019 Uiso 1 1 calc R U . . .
C33 C 0.23600(12) 1.30682(12) 0.20198(11) 0.0198(3) Uani 1 1 d . . . . .
H33A H 0.261246 1.328670 0.139589 0.030 Uiso 1 1 calc R U . . .
H33B H 0.185806 1.371019 0.213729 0.030 Uiso 1 1 calc R U . . .
H33C H 0.197907 1.259006 0.213061 0.030 Uiso 1 1 calc R U . . .
C31 C 0.56742(12) 0.84701(12) 0.48614(9) 0.0169(3) Uani 1 1 d . . . . .
H31A H 0.630046 0.867907 0.476122 0.025 Uiso 1 1 calc R U . . .
H31B H 0.582784 0.776961 0.536139 0.025 Uiso 1 1 calc R U . . .
H31C H 0.502138 0.901563 0.500220 0.025 Uiso 1 1 calc R U . . .
C21 C 1.14188(12) 0.69174(12) 0.16936(11) 0.0169(3) Uani 1 1 d . . . . .
H21A H 1.192681 0.728138 0.139984 0.025 Uiso 1 1 calc R U . . .
H21B H 1.149748 0.641435 0.142307 0.025 Uiso 1 1 calc R U . . .
H21C H 1.158454 0.651816 0.233161 0.025 Uiso 1 1 calc R U . . .
C3 C 1.04964(11) 0.62332(11) 0.41125(9) 0.0130(3) Uani 1 1 d . . . . .
H3 H 1.011457 0.693232 0.412637 0.016 Uiso 1 1 calc R U . . .
C27 C 0.46691(11) 1.14542(11) 0.16631(9) 0.0129(3) Uani 1 1 d . . . . .
H27 H 0.445931 1.212433 0.116589 0.015 Uiso 1 1 calc R U . . .
C17 C 1.13066(11) 1.03981(11) 0.21615(10) 0.0143(3) Uani 1 1 d . . . . .
H17 H 1.090854 1.119643 0.186009 0.017 Uiso 1 1 calc R U . . .
C53 C 0.88055(12) 0.20584(11) 0.46064(10) 0.0173(3) Uani 1 1 d . . . . .
C34 C 0.39501(13) 1.32198(12) 0.25311(10) 0.0188(3) Uani 1 1 d . . . . .
H34A H 0.454747 1.283539 0.295932 0.028 Uiso 1 1 calc R U . . .
H34B H 0.342385 1.386121 0.263824 0.028 Uiso 1 1 calc R U . . .
H34C H 0.424758 1.343968 0.192149 0.028 Uiso 1 1 calc R U . . .
C16 C 0.80035(13) 0.95157(13) 0.45343(10) 0.0197(3) Uani 1 1 d . . . . .
H16A H 0.832709 0.872483 0.476721 0.029 Uiso 1 1 calc R U . . .
H16B H 0.733438 0.975547 0.487443 0.029 Uiso 1 1 calc R U . . .
H16C H 0.852694 0.978422 0.459281 0.029 Uiso 1 1 calc R U . . .
C35 C 0.59609(11) 1.06736(11) 0.05732(9) 0.0128(3) Uani 1 1 d . . . . .
H35 H 0.634976 0.994252 0.054552 0.015 Uiso 1 1 calc R U . . .
C15 C 0.70814(12) 1.12145(12) 0.31541(11) 0.0206(3) Uani 1 1 d . . . . .
H15A H 0.753289 1.156242 0.320278 0.031 Uiso 1 1 calc R U . . .
H15B H 0.640056 1.139729 0.349812 0.031 Uiso 1 1 calc R U . . .
H15C H 0.690938 1.146845 0.252525 0.031 Uiso 1 1 calc R U . . .
C19 C 1.23378(12) 1.00486(13) 0.15815(11) 0.0206(3) Uani 1 1 d . . . . .
H19A H 1.274619 0.926766 0.186169 0.031 Uiso 1 1 calc R U . . .
H19B H 1.280521 1.042726 0.153435 0.031 Uiso 1 1 calc R U . . .
H19C H 1.211132 1.023077 0.098328 0.031 Uiso 1 1 calc R U . . .
C47 C 0.50911(12) 0.59038(13) 0.29849(11) 0.0177(3) Uani 1 1 d . . . . .
H47 H 0.514344 0.643333 0.318457 0.021 Uiso 1 1 calc R U . . .
C30 C 0.44871(12) 0.80335(12) 0.41471(11) 0.0188(3) Uani 1 1 d . . . . .
H30A H 0.383180 0.855531 0.431207 0.028 Uiso 1 1 calc R U . . .
H30B H 0.465904 0.731686 0.462786 0.028 Uiso 1 1 calc R U . . .
H30C H 0.435307 0.800856 0.359496 0.028 Uiso 1 1 calc R U . . .
C22 C 0.99562(13) 0.84884(13) 0.05631(10) 0.0191(3) Uani 1 1 d . . . . .
H22A H 0.918269 0.897596 0.050082 0.029 Uiso 1 1 calc R U . . .
H22B H 1.010690 0.802175 0.023731 0.029 Uiso 1 1 calc R U . . .
H22C H 1.041447 0.891333 0.031749 0.029 Uiso 1 1 calc R U . . .
C46 C 0.97162(12) 0.54931(12) 0.12193(11) 0.0180(3) Uani 1 1 d . . . . .
H46A H 0.978069 0.505457 0.186203 0.027 Uiso 1 1 calc R U . . .
H46B H 1.027140 0.580881 0.102863 0.027 Uiso 1 1 calc R U . . .
H46C H 0.982672 0.503704 0.089235 0.027 Uiso 1 1 calc R U . . .
C52 C 0.80009(13) 0.30766(12) 0.08992(11) 0.0206(3) Uani 1 1 d . . . . .
H52A H 0.854854 0.336500 0.054665 0.031 Uiso 1 1 calc R U . . .
H52B H 0.796467 0.256592 0.068546 0.031 Uiso 1 1 calc R U . . .
H52C H 0.820663 0.270497 0.152994 0.031 Uiso 1 1 calc R U . . .
C45 C 0.84310(14) 0.71329(13) 0.00011(10) 0.0214(3) Uani 1 1 d . . . . .
H45A H 0.855686 0.668445 -0.033650 0.032 Uiso 1 1 calc R U . . .
H45B H 0.896818 0.747041 -0.018676 0.032 Uiso 1 1 calc R U . . .
H45C H 0.769090 0.769519 -0.011355 0.032 Uiso 1 1 calc R U . . .
C51 C 0.65238(14) 0.46508(13) -0.02070(11) 0.0220(3) Uani 1 1 d . . . . .
H51A H 0.582126 0.526016 -0.026075 0.033 Uiso 1 1 calc R U . . .
H51B H 0.645391 0.416629 -0.043413 0.033 Uiso 1 1 calc R U . . .
H51C H 0.708516 0.492066 -0.055552 0.033 Uiso 1 1 calc R U . . .
C18 C 1.16651(13) 1.01673(13) 0.31013(11) 0.0210(3) Uani 1 1 d . . . . .
H18A H 1.101827 1.045347 0.344265 0.032 Uiso 1 1 calc R U . . .
H18B H 1.217071 1.051731 0.302571 0.032 Uiso 1 1 calc R U . . .
H18C H 1.203081 0.938654 0.342350 0.032 Uiso 1 1 calc R U . . .
C36 C 0.50684(13) 1.13607(13) -0.01683(10) 0.0216(3) Uani 1 1 d . . . . .
H36A H 0.449010 1.107600 -0.000542 0.032 Uiso 1 1 calc R U . . .
H36B H 0.540344 1.132197 -0.074019 0.032 Uiso 1 1 calc R U . . .
H36C H 0.475299 1.211396 -0.022341 0.032 Uiso 1 1 calc R U . . .
C37 C 0.68279(14) 1.11773(14) 0.03956(11) 0.0233(3) Uani 1 1 d . . . . .
H37A H 0.647629 1.188443 0.044202 0.035 Uiso 1 1 calc R U . . .
H37B H 0.714326 1.126325 -0.020541 0.035 Uiso 1 1 calc R U . . .
H37C H 0.740924 1.070066 0.083848 0.035 Uiso 1 1 calc R U . . .
C49 C 0.39289(13) 0.63961(15) 0.25842(13) 0.0294(4) Uani 1 1 d . . . . .
H49A H 0.385359 0.705054 0.204749 0.044 Uiso 1 1 calc R U . . .
H49B H 0.336975 0.657783 0.302693 0.044 Uiso 1 1 calc R U . . .
H49C H 0.383467 0.586858 0.242676 0.044 Uiso 1 1 calc R U . . .
C48 C 0.52495(16) 0.48427(17) 0.38151(12) 0.0358(4) Uani 1 1 d . . . . .
H48A H 0.521241 0.430525 0.363580 0.054 Uiso 1 1 calc R U . . .
H48B H 0.467121 0.498428 0.425750 0.054 Uiso 1 1 calc R U . . .
H48C H 0.596522 0.456759 0.407687 0.054 Uiso 1 1 calc R U . . .
F3 F 0.90275(10) 0.21572(8) 0.53305(6) 0.0310(2) Uani 1 1 d . . . . .
F2 F 0.77173(8) 0.22918(9) 0.46208(8) 0.0359(3) Uani 1 1 d . . . . .
H1 H 0.8573(14) 0.5362(15) 0.3316(12) 0.020(5) Uiso 1 1 d . . . . .
O1 O 0.85081(9) 0.40360(8) 0.35424(8) 0.0213(2) Uani 1 1 d . . . . .
O2 O 0.89844(13) 0.26803(10) 0.28686(8) 0.0353(3) Uani 1 1 d . . . . .

loop_
_atom_site_aniso_label
_atom_site_aniso_U_11
_atom_site_aniso_U_22
_atom_site_aniso_U_33
_atom_site_aniso_U_23
_atom_site_aniso_U_13
_atom_site_aniso_U_12
P2 0.00845(14) 0.00727(14) 0.01037(15) -0.00403(12) 0.00035(12) -0.00222(11)
P1 0.00893(15) 0.00855(14) 0.01185(16) -0.00515(12) 0.00000(12) -0.00362(12)
P3 0.00825(14) 0.00732(14) 0.01222(16) -0.00490(12) 0.00016(12) -0.00285(12)
S1 0.02716(19) 0.01003(15) 0.01613(17) -0.00416(13) -0.00298(14) -0.00843(14)
F1 0.0348(5) 0.0090(4) 0.0306(5) -0.0047(4) -0.0023(4) -0.0077(4)
O3 0.0233(6) 0.0190(5) 0.0380(7) -0.0112(5) 0.0053(5) -0.0098(5)
N1 0.0098(5) 0.0065(5) 0.0119(5) -0.0035(4) -0.0010(4) -0.0023(4)
C1 0.0105(6) 0.0092(5) 0.0081(6) -0.0037(4) 0.0017(4) -0.0044(5)
C23 0.0078(5) 0.0079(5) 0.0124(6) -0.0050(5) -0.0002(5) -0.0022(4)
C43 0.0111(6) 0.0094(5) 0.0117(6) -0.0036(5) -0.0017(5) -0.0036(5)
C38 0.0100(6) 0.0080(5) 0.0129(6) -0.0043(5) -0.0025(5) -0.0025(5)
C2 0.0103(6) 0.0092(5) 0.0096(6) -0.0026(5) -0.0001(5) -0.0032(5)
C9 0.0098(6) 0.0080(5) 0.0122(6) -0.0041(5) -0.0008(5) -0.0027(5)
C26 0.0117(6) 0.0096(6) 0.0134(6) -0.0056(5) 0.0001(5) -0.0019(5)
C13 0.0116(6) 0.0094(6) 0.0125(6) -0.0053(5) -0.0003(5) -0.0041(5)
C28 0.0094(6) 0.0102(6) 0.0108(6) -0.0046(5) 0.0000(5) -0.0032(5)
C29 0.0107(6) 0.0089(5) 0.0106(6) -0.0035(5) 0.0012(5) -0.0022(5)
C8 0.0101(6) 0.0088(5) 0.0122(6) -0.0040(5) -0.0009(5) -0.0045(5)
C32 0.0154(6) 0.0107(6) 0.0128(6) -0.0057(5) 0.0012(5) 0.0000(5)
C41 0.0165(6) 0.0129(6) 0.0141(6) -0.0060(5) -0.0016(5) -0.0066(5)
C7 0.0125(6) 0.0116(6) 0.0163(6) -0.0074(5) -0.0009(5) -0.0040(5)
C12 0.0117(6) 0.0152(6) 0.0145(6) -0.0076(5) 0.0034(5) -0.0068(5)
C25 0.0116(6) 0.0123(6) 0.0102(6) -0.0050(5) 0.0016(5) -0.0038(5)
C5 0.0116(6) 0.0151(6) 0.0149(7) -0.0048(5) -0.0027(5) -0.0014(5)
C4 0.0138(6) 0.0165(6) 0.0152(7) -0.0069(5) -0.0033(5) -0.0053(5)
C44 0.0128(6) 0.0130(6) 0.0127(6) -0.0063(5) 0.0011(5) -0.0068(5)
C24 0.0090(5) 0.0098(5) 0.0098(6) -0.0037(5) -0.0001(4) -0.0039(5)
C11 0.0123(6) 0.0106(6) 0.0136(6) -0.0035(5) -0.0016(5) -0.0055(5)
C14 0.0103(6) 0.0112(6) 0.0175(7) -0.0085(5) 0.0024(5) -0.0048(5)
C40 0.0141(6) 0.0157(6) 0.0180(7) -0.0085(5) 0.0005(5) -0.0086(5)
C42 0.0154(6) 0.0140(6) 0.0133(6) -0.0076(5) 0.0017(5) -0.0066(5)
C20 0.0116(6) 0.0134(6) 0.0166(7) -0.0094(5) 0.0031(5) -0.0064(5)
C39 0.0108(6) 0.0128(6) 0.0153(6) -0.0063(5) -0.0006(5) -0.0048(5)
C6 0.0131(6) 0.0114(6) 0.0185(7) -0.0072(5) 0.0002(5) -0.0015(5)
C10 0.0133(6) 0.0097(6) 0.0155(6) -0.0065(5) -0.0003(5) -0.0051(5)
C50 0.0214(7) 0.0169(6) 0.0161(7) -0.0097(5) 0.0030(5) -0.0119(6)
C33 0.0157(7) 0.0148(6) 0.0227(8) -0.0065(6) -0.0016(6) -0.0004(5)
C31 0.0205(7) 0.0159(6) 0.0114(6) -0.0046(5) -0.0009(5) -0.0049(6)
C21 0.0135(6) 0.0168(6) 0.0236(7) -0.0125(6) 0.0038(5) -0.0055(5)
C3 0.0133(6) 0.0107(6) 0.0150(6) -0.0056(5) -0.0013(5) -0.0035(5)
C27 0.0142(6) 0.0087(6) 0.0114(6) -0.0022(5) -0.0006(5) -0.0020(5)
C17 0.0138(6) 0.0141(6) 0.0186(7) -0.0064(5) 0.0010(5) -0.0090(5)
C53 0.0192(7) 0.0104(6) 0.0221(7) -0.0050(5) -0.0030(6) -0.0057(5)
C34 0.0227(7) 0.0137(6) 0.0188(7) -0.0084(6) -0.0019(6) -0.0029(6)
C16 0.0189(7) 0.0264(8) 0.0170(7) -0.0111(6) 0.0040(6) -0.0106(6)
C35 0.0145(6) 0.0101(6) 0.0099(6) -0.0037(5) 0.0013(5) -0.0020(5)
C15 0.0143(7) 0.0137(6) 0.0318(9) -0.0110(6) 0.0020(6) -0.0023(5)
C19 0.0173(7) 0.0240(7) 0.0268(8) -0.0121(6) 0.0058(6) -0.0139(6)
C47 0.0130(6) 0.0236(7) 0.0258(8) -0.0175(6) 0.0051(6) -0.0097(6)
C30 0.0168(7) 0.0159(7) 0.0212(7) -0.0037(6) 0.0022(6) -0.0086(6)
C22 0.0218(7) 0.0224(7) 0.0172(7) -0.0110(6) 0.0012(6) -0.0094(6)
C46 0.0126(6) 0.0201(7) 0.0228(7) -0.0109(6) 0.0015(5) -0.0058(5)
C52 0.0266(8) 0.0167(7) 0.0233(8) -0.0117(6) 0.0015(6) -0.0093(6)
C45 0.0263(8) 0.0238(7) 0.0161(7) -0.0014(6) -0.0018(6) -0.0171(6)
C51 0.0281(8) 0.0257(8) 0.0194(7) -0.0124(6) -0.0011(6) -0.0128(7)
C18 0.0204(7) 0.0272(8) 0.0229(8) -0.0101(6) -0.0007(6) -0.0152(6)
C36 0.0247(8) 0.0193(7) 0.0123(7) -0.0048(6) -0.0024(6) -0.0013(6)
C37 0.0239(8) 0.0274(8) 0.0216(8) -0.0114(6) 0.0094(6) -0.0147(7)
C49 0.0142(7) 0.0355(9) 0.0365(10) -0.0156(8) 0.0033(7) -0.0074(7)
C48 0.0316(10) 0.0480(11) 0.0182(8) -0.0102(8) 0.0069(7) -0.0123(9)
F3 0.0567(7) 0.0259(5) 0.0176(5) -0.0076(4) -0.0008(4) -0.0230(5)
F2 0.0197(5) 0.0293(5) 0.0521(7) -0.0081(5) 0.0014(5) -0.0117(4)
O1 0.0270(6) 0.0077(4) 0.0281(6) -0.0038(4) -0.0094(5) -0.0051(4)
O2 0.0689(10) 0.0240(6) 0.0221(6) -0.0082(5) -0.0101(6) -0.0227(6)

loop_
_atom_type_symbol
_atom_type_description
_atom_type_scat_dispersion_real
_atom_type_scat_dispersion_imag
_atom_type_scat_source
C C 0.0033 0.0016 'International Tables Vol C Tables 4.2.6.8 and 6.1.1.4'
H H 0.0000 0.0000 'International Tables Vol C Tables 4.2.6.8 and 6.1.1.4'
N N 0.0061 0.0033 'International Tables Vol C Tables 4.2.6.8 and 6.1.1.4'
O O 0.0106 0.0060 'International Tables Vol C Tables 4.2.6.8 and 6.1.1.4'
F F 0.0171 0.0103 'International Tables Vol C Tables 4.2.6.8 and 6.1.1.4'
P P 0.1023 0.0942 'International Tables Vol C Tables 4.2.6.8 and 6.1.1.4'
S S 0.1246 0.1234 'International Tables Vol C Tables 4.2.6.8 and 6.1.1.4'

loop_
_geom_angle_atom_site_label_1
_geom_angle_atom_site_label_2
_geom_angle_atom_site_label_3
_geom_angle
_geom_angle_site_symmetry_1
_geom_angle_site_symmetry_3
_geom_angle_publ_flag
C23 P2 P3 98.82(4) . . ?
C23 P2 P1 109.34(4) . . ?
P3 P2 P1 88.295(17) . . ?
N1 P1 C38 101.44(5) . . ?
N1 P1 P2 92.00(4) . . ?
C38 P1 P2 111.68(5) . . ?
C1 P3 C8 111.18(6) . . ?
C1 P3 P2 95.01(4) . . ?
C8 P3 P2 107.37(4) . . ?
O2 S1 O3 116.46(8) . . ?
O2 S1 O1 115.00(7) . . ?
O3 S1 O1 113.86(7) . . ?
O2 S1 C53 103.17(7) . . ?
O3 S1 C53 104.35(7) . . ?
O1 S1 C53 101.38(7) . . ?
C1 N1 P1 125.04(9) . . ?
N1 C1 C2 120.17(11) . . ?
N1 C1 P3 115.28(9) . . ?
C2 C1 P3 123.68(9) . . ?
C24 C23 C28 118.99(11) . . ?
C24 C23 P2 127.17(10) . . ?
C28 C23 P2 113.29(9) . . ?
C42 C43 C38 118.77(12) . . ?
C42 C43 C44 116.90(12) . . ?
C38 C43 C44 124.32(11) . . ?
C43 C38 C39 119.51(12) . . ?
C43 C38 P1 126.46(10) . . ?
C39 C38 P1 113.43(10) . . ?
C3 C2 C7 118.89(12) . . ?
C3 C2 C1 120.45(11) . . ?
C7 C2 C1 120.66(12) . . ?
C10 C9 C8 118.80(12) . . ?
C10 C9 C14 118.42(11) . . ?
C8 C9 C14 122.78(11) . . ?
C27 C26 C25 117.69(12) . . ?
C27 C26 C32 121.71(12) . . ?
C25 C26 C32 120.59(12) . . ?
C12 C13 C8 118.29(12) . . ?
C12 C13 C20 117.73(12) . . ?
C8 C13 C20 123.82(12) . . ?
C27 C28 C23 119.04(12) . . ?
C27 C28 C35 116.90(11) . . ?
C23 C28 C35 123.98(11) . . ?
C24 C29 C30 109.64(11) . . ?
C24 C29 C31 113.67(11) . . ?
C30 C29 C31 110.39(12) . . ?
C13 C8 C9 119.82(12) . . ?
C13 C8 P3 126.63(10) . . ?
C9 C8 P3 113.37(10) . . ?
C26 C32 C33 112.14(11) . . ?
C26 C32 C34 110.67(12) . . ?
C33 C32 C34 110.89(12) . . ?
C40 C41 C42 117.89(12) . . ?
C40 C41 C50 120.93(13) . . ?
C42 C41 C50 121.18(13) . . ?
C6 C7 C2 120.36(12) . . ?
C11 C12 C13 122.77(12) . . ?
C26 C25 C24 122.91(12) . . ?
C6 C5 C4 120.04(12) . . ?
C3 C4 C5 120.06(13) . . ?
C43 C44 C46 111.33(11) . . ?
C43 C44 C45 110.53(11) . . ?
C46 C44 C45 110.60(12) . . ?
C25 C24 C23 118.86(12) . . ?
C25 C24 C29 116.58(11) . . ?
C23 C24 C29 124.49(11) . . ?
C10 C11 C12 117.62(12) . . ?
C10 C11 C17 119.16(12) . . ?
C12 C11 C17 123.22(12) . . ?
C9 C14 C16 110.59(11) . . ?
C9 C14 C15 112.22(12) . . ?
C16 C14 C15 111.60(12) . . ?
C41 C40 C39 122.23(13) . . ?
C41 C42 C43 122.42(13) . . ?
C13 C20 C21 113.01(11) . . ?
C13 C20 C22 109.00(11) . . ?
C21 C20 C22 110.79(11) . . ?
C40 C39 C38 119.00(12) . . ?
C40 C39 C47 116.74(12) . . ?
C38 C39 C47 124.24(12) . . ?
C7 C6 C5 120.21(12) . . ?
C11 C10 C9 122.17(12) . . ?
C41 C50 C52 111.98(12) . . ?
C41 C50 C51 110.65(12) . . ?
C52 C50 C51 110.69(12) . . ?
C4 C3 C2 120.43(12) . . ?
C26 C27 C28 122.40(12) . . ?
C11 C17 C19 114.23(11) . . ?
C11 C17 C18 109.78(12) . . ?
C19 C17 C18 109.72(12) . . ?
F1 C53 F2 107.68(12) . . ?
F1 C53 F3 107.22(12) . . ?
F2 C53 F3 107.70(13) . . ?
F1 C53 S1 110.87(10) . . ?
F2 C53 S1 111.39(10) . . ?
F3 C53 S1 111.77(10) . . ?
C28 C35 C37 110.17(11) . . ?
C28 C35 C36 112.73(11) . . ?
C37 C35 C36 111.14(12) . . ?
C48 C47 C39 111.02(12) . . ?
C48 C47 C49 110.61(14) . . ?
C39 C47 C49 111.58(13) . . ?

loop_
_geom_bond_atom_site_label_1
_geom_bond_atom_site_label_2
_geom_bond_distance
_geom_bond_site_symmetry_2
_geom_bond_publ_flag
P2 C23 1.8545(12) . ?
P2 P3 2.2263(5) . ?
P2 P1 2.2459(5) . ?
P1 N1 1.7754(11) . ?
P1 C38 1.8296(13) . ?
P3 C1 1.8201(13) . ?
P3 C8 1.8261(13) . ?
S1 O2 1.4338(12) . ?
S1 O3 1.4349(12) . ?
S1 O1 1.4573(11) . ?
S1 C53 1.8192(16) . ?
F1 C53 1.3272(16) . ?
N1 C1 1.3120(16) . ?
C1 C2 1.4710(18) . ?
C23 C24 1.4182(18) . ?
C23 C28 1.4236(18) . ?
C43 C42 1.3938(18) . ?
C43 C38 1.4147(18) . ?
C43 C44 1.5184(19) . ?
C38 C39 1.4149(18) . ?
C2 C3 1.4002(18) . ?
C2 C7 1.4025(17) . ?
C9 C10 1.3926(18) . ?
C9 C8 1.4201(17) . ?
C9 C14 1.5240(18) . ?
C26 C27 1.3870(19) . ?
C26 C25 1.3876(18) . ?
C26 C32 1.5169(18) . ?
C13 C12 1.3953(18) . ?
C13 C8 1.4101(18) . ?
C13 C20 1.5210(17) . ?
C28 C27 1.3978(17) . ?
C28 C35 1.5245(19) . ?
C29 C24 1.5213(18) . ?
C29 C30 1.5306(19) . ?
C29 C31 1.5338(19) . ?
C32 C33 1.527(2) . ?
C32 C34 1.530(2) . ?
C41 C40 1.3867(19) . ?
C41 C42 1.3923(19) . ?
C41 C50 1.5170(18) . ?
C7 C6 1.3856(19) . ?
C12 C11 1.3927(18) . ?
C25 C24 1.3938(17) . ?
C5 C6 1.388(2) . ?
C5 C4 1.3897(19) . ?
C4 C3 1.3875(18) . ?
C44 C46 1.5280(19) . ?
C44 C45 1.529(2) . ?
C11 C10 1.3920(19) . ?
C11 C17 1.5222(18) . ?
C14 C16 1.527(2) . ?
C14 C15 1.5286(19) . ?
C40 C39 1.3958(18) . ?
C20 C21 1.5304(19) . ?
C20 C22 1.534(2) . ?
C39 C47 1.5233(19) . ?
C50 C52 1.527(2) . ?
C50 C51 1.531(2) . ?
C17 C19 1.525(2) . ?
C17 C18 1.534(2) . ?
C53 F2 1.3279(17) . ?
C53 F3 1.3352(17) . ?
C35 C37 1.527(2) . ?
C35 C36 1.5340(19) . ?
C47 C48 1.518(2) . ?
C47 C49 1.531(2) . ?
